data_2100093
loop_
_publ_author_name
'Richard E. Marsh'

_publ_section_title
;
 Space group <i>P</i>1: an update
;
_journal_issue 3
_journal_name_full 'Acta Crystallographica Section B'
_journal_page_first 359
_journal_page_last 359
_journal_paper_doi 10.1107/S0108768105009651
_journal_volume 61
_journal_year 2005
_chemical_formula_moiety 'C10 H10 N3 I, H2 O'
_chemical_formula_sum 'C10 H12 I N3 O'
_space_group_crystal_system triclinic
_space_group_IT_number 2
_space_group_name_Hall '-P 1'
_space_group_name_H-M_alt 'P -1'
_audit_creation_method CRYM
_cell_angle_alpha 104.20
_cell_angle_beta 109.30
_cell_angle_gamma 89.90
_cell_formula_units_Z 2
_cell_length_a 7.5040
_cell_length_b 8.9590
_cell_length_c 9.5860
_cell_volume 587.428
_cod_data_source_file bk0148.cif
_cod_data_source_block WOKMUE
_cod_depositor_comments
;
 Updating space group information and adding the symmetry operation list.

 Antanas Vaitkus,
 2018-06-14

 Marking attached hydrogen atoms.

 Antanas Vaitkus,
 2017-08-02

  Added moiety chemical formula and Z value from Marsh (2005) paper.
  The summary chemical formula is calculated from moiety formula using
  AdHocParser
  (svn://www.crystallography.net/cod-tools/trunk/Formulae/AdHocParser.yp,
  revision 1441.)

  Andrius Merkys
  2013-11-11
;
_cod_original_sg_symbol_H-M P-1
_cod_original_formula_sum 'not given'
_cod_database_code 2100093

loop_
_space_group_symop_id
_space_group_symop_operation_xyz
1 x,y,z
2 -x,-y,-z

loop_
_atom_site_label
_atom_site_fract_x
_atom_site_fract_y
_atom_site_fract_z
_atom_site_type_symbol
_atom_site_attached_hydrogens
I1 0.66960 0.35145 0.34830 I 0
O1 0.87790 0.67110 0.67950 O 2
N1 0.21455 0.11395 0.09895 N 2
N2 0.20395 0.03845 -0.15545 N 0
N3 0.30115 -0.13925 0.03310 N 0
C1 0.18615 0.14790 -0.04020 C 0
C2 0.14065 0.29555 -0.05280 C 1
C3 0.10705 0.32710 -0.19315 C 1
C4 0.12660 0.21440 -0.31265 C 1
C5 0.17650 0.07185 -0.29055 C 1
C6 0.27235 -0.01955 0.13725 C 0
C7 0.29970 -0.03155 0.28505 C 1
C8 0.35695 -0.16745 0.32175 C 1
C9 0.38950 -0.28680 0.21460 C 1
C10 0.35910 -0.27155 0.06915 C 1
